data_2206835
loop_
_publ_author_name
'Belousoff, Matthew J.'
'Langford, Steven J.'
'Latter, Melissa J.'
'Lau, Vei L.'

_publ_section_title
;
 4',4'',5',5''-Tetranitro-2,3:11,12-dibenzo-
 1,4,7,10,13,16-hexaoxacyclooctadeca-2,11-diene acetonitrile solvate
 monohydrate
;
_journal_coeditor_code AC6196
_journal_issue 10
_journal_name_full 'Acta Crystallographica Section E'
_journal_page_first o3283
_journal_page_last o3284
_journal_paper_doi 10.1107/S1600536805028564
_journal_volume 61
_journal_year 2005
_chemical_formula_moiety 'C20 H20 N4 O14, C2 H3 N, H2 O'
_chemical_formula_sum 'C22 H25 N5 O15'
_chemical_formula_weight 599.47
_chemical_melting_point 500.0
_chemical_name_common Tetranitrodibenzo-18-crown-6
_chemical_name_systematic
;
2,3,11,12-[4',4'',5',5''-Tetranitro]dibenzo-
1,4,7,10,13,16-hexaoxacyclooctadeca-2,11-diene
;
_space_group_IT_number 2
_symmetry_cell_setting triclinic
_symmetry_space_group_name_Hall '-P 1'
_symmetry_space_group_name_H-M 'P -1'
_audit_creation_method 'WinGX routine CIF_UPDATE'
_cell_angle_alpha 69.89(3)
_cell_angle_beta 74.07(3)
_cell_angle_gamma 75.84(3)
_cell_formula_units_Z 2
_cell_length_a 10.766(2)
_cell_length_b 11.648(2)
_cell_length_c 11.813(2)
_cell_measurement_reflns_used 25863
_cell_measurement_temperature 173(2)
_cell_measurement_theta_max 25
_cell_measurement_theta_min 4
_cell_volume 1319.0(5)
_computing_cell_refinement 'HKL-Scalepack (Otwinowski & Minor, 1997)'
_computing_data_collection 'COLLECT (Nonius, 1997-2000)'
_computing_data_reduction 'HKL-Denzo (Otwinowski & Minor, 1997)'
_computing_molecular_graphics 'ORTEP-3 (Farrugia, 1997)'
_computing_structure_refinement 'SHELXL97 (Sheldrick, 1997)'
_computing_structure_solution 'SHELXS97 (Sheldrick, 1997)'
_diffrn_measured_fraction_theta_full 0.991
_diffrn_measured_fraction_theta_max 0.986
_diffrn_measurement_device_type 'Nonius Kappa CCD'
_diffrn_measurement_method 'non-profiled omega/phi/2theta scans'
_diffrn_radiation_type MoK\a
_diffrn_radiation_wavelength 0.71073
_diffrn_reflns_av_R_equivalents 0.0885
_diffrn_reflns_limit_h_max 14
_diffrn_reflns_limit_h_min -12
_diffrn_reflns_limit_k_max 15
_diffrn_reflns_limit_k_min -15
_diffrn_reflns_limit_l_max 15
_diffrn_reflns_limit_l_min -15
_diffrn_reflns_number 25863
_diffrn_reflns_theta_full 27.5
_diffrn_reflns_theta_max 27.87
_diffrn_reflns_theta_min 3.61
_diffrn_standards_decay_% 0
_exptl_absorpt_coefficient_mu 0.13
_exptl_absorpt_correction_type none
_exptl_crystal_colour Yellow
_exptl_crystal_density_diffrn 1.509
_exptl_crystal_density_method 'not measured'
_exptl_crystal_description 'Square Prism'
_exptl_crystal_F_000 624
_exptl_crystal_size_max 0.2
_exptl_crystal_size_mid 0.17
_exptl_crystal_size_min 0.13
_refine_diff_density_max 0.329
_refine_diff_density_min -0.318
_refine_ls_extinction_method none
_refine_ls_goodness_of_fit_ref 1.002
_refine_ls_hydrogen_treatment mixed
_refine_ls_matrix_type full
_refine_ls_number_parameters 388
_refine_ls_number_reflns 6200
_refine_ls_number_restraints 2
_refine_ls_restrained_S_all 1.002
_refine_ls_R_factor_gt 0.0499
_refine_ls_shift/su_max 0
_refine_ls_structure_factor_coef Fsqd
_refine_ls_weighting_details 'calc w=1/[\s^2^(Fo^2^)+(0.0527P)^2^] where P=(Fo^2^+2Fc^2^)/3'
_refine_ls_weighting_scheme calc
_refine_ls_wR_factor_ref 0.1185
_reflns_number_gt 3503
_reflns_number_total 6200
_reflns_threshold_expression >2\s(I)
_cod_data_source_file ac6196.cif
_cod_data_source_block I
_cod_original_sg_symbol_H-M P-1
_cod_database_code 2206835
_cod_database_fobs_code 2206835

loop_
_symmetry_equiv_pos_as_xyz
'x, y, z'
'-x, -y, -z'

loop_
_atom_site_label
_atom_site_fract_x
_atom_site_fract_y
_atom_site_fract_z
_atom_site_U_iso_or_equiv
_atom_site_adp_type
_atom_site_calc_flag
_atom_site_refinement_flags
_atom_site_occupancy
_atom_site_type_symbol
O1 0.02049(14) -0.04783(15) 0.71817(13) 0.0286(4) Uani d . 1 O
N1 0.08497(15) 0.03473(17) 0.69138(16) 0.0212(4) Uani d . 1 N
C1 0.09711(18) 0.11985(19) 0.56734(18) 0.0160(5) Uani d . 1 C
O2 0.13729(14) 0.05053(16) 0.76382(14) 0.0341(4) Uani d . 1 O
N2 0.33208(15) 0.12392(18) 0.54922(16) 0.0217(4) Uani d . 1 N
C2 0.20964(17) 0.17069(19) 0.50378(18) 0.0156(5) Uani d . 1 C
O3 0.36188(14) 0.01181(15) 0.59397(15) 0.0321(4) Uani d . 1 O
N3 -0.67320(15) 1.04738(17) 0.22889(16) 0.0183(4) Uani d . 1 N
C3 0.21171(18) 0.25927(19) 0.39075(19) 0.0166(5) Uani d . 1 C
H3 0.2891 0.2936 0.3477 0.02 Uiso calc R 1 H
O4 0.39854(13) 0.20068(15) 0.53746(14) 0.0305(4) Uani d . 1 O
N4 -0.43397(16) 1.16356(17) 0.11986(17) 0.0225(4) Uani d . 1 N
C4 0.10158(18) 0.29863(19) 0.33950(18) 0.0151(4) Uani d . 1 C
O5 -0.11593(11) 0.28987(13) 0.34810(12) 0.0179(3) Uani d . 1 O
N5 -0.1810(2) 0.4509(2) 0.5664(2) 0.0457(6) Uani d . 1 N
C5 -0.01232(17) 0.24593(19) 0.40408(18) 0.0150(4) Uani d . 1 C
O6 -0.37364(12) 0.41809(13) 0.31948(14) 0.0238(4) Uani d . 1 O
C6 -0.01333(18) 0.15724(19) 0.51712(18) 0.0158(5) Uani d . 1 C
H6 -0.0899 0.1218 0.5605 0.019 Uiso calc R 1 H
O7 -0.40666(12) 0.66497(13) 0.16790(13) 0.0226(4) Uani d . 1 O
C7 -0.23412(17) 0.23930(19) 0.41428(19) 0.0181(5) Uani d . 1 C
H7A -0.2694 0.2631 0.4912 0.022 Uiso calc R 1 H
H7B -0.2153 0.1477 0.4363 0.022 Uiso calc R 1 H
O8 -0.73205(14) 0.99783(14) 0.33310(14) 0.0305(4) Uani d . 1 O
C8 -0.33139(19) 0.28942(19) 0.3333(2) 0.0202(5) Uani d . 1 C
H8A -0.291 0.2765 0.2516 0.024 Uiso calc R 1 H
H8B -0.4074 0.2452 0.3702 0.024 Uiso calc R 1 H
O9 -0.71560(13) 1.14530(14) 0.15939(14) 0.0249(4) Uani d . 1 O
C9 -0.47470(19) 0.4686(2) 0.2514(2) 0.0228(5) Uani d . 1 C
H9A -0.5503 0.4245 0.2932 0.027 Uiso calc R 1 H
H9B -0.4425 0.4587 0.1678 0.027 Uiso calc R 1 H
O10 -0.50879(13) 1.20624(14) 0.20022(14) 0.0282(4) Uani d . 1 O
C10 -0.51535(18) 0.6021(2) 0.2429(2) 0.0238(5) Uani d . 1 C
H10A -0.593 0.6371 0.2049 0.029 Uiso calc R 1 H
H10B -0.5384 0.6128 0.3262 0.029 Uiso calc R 1 H
O11 -0.35600(15) 1.22058(15) 0.03517(16) 0.0375(4) Uani d . 1 O
C11 -0.42184(18) 0.78621(19) 0.15826(18) 0.0175(5) Uani d . 1 C
O12 -0.19711(11) 0.76582(13) 0.06956(12) 0.0183(3) Uani d . 1 O
C12 -0.53883(17) 0.8564(2) 0.19896(18) 0.0170(5) Uani d . 1 C
H12 -0.6154 0.8195 0.2362 0.02 Uiso calc R 1 H
O13 0.06939(12) 0.63579(13) 0.07761(12) 0.0198(3) Uani d . 1 O
C13 -0.54420(17) 0.97959(19) 0.18549(18) 0.0158(5) Uani d . 1 C
O14 0.09253(12) 0.38498(13) 0.23002(12) 0.0181(3) Uani d . 1 O
C14 -0.43502(18) 1.03608(19) 0.12722(18) 0.0153(4) Uani d . 1 C
C15 -0.31705(18) 0.96735(19) 0.08419(18) 0.0165(5) Uani d . 1 C
H15 -0.2425 1.0066 0.0427 0.02 Uiso calc R 1 H
C16 -0.30806(17) 0.8426(2) 0.10151(18) 0.0162(5) Uani d . 1 C
C17 -0.08053(17) 0.8215(2) 0.00916(19) 0.0184(5) Uani d . 1 C
H17A -0.0555 0.8529 0.0663 0.022 Uiso calc R 1 H
H17B -0.0973 0.8921 -0.064 0.022 Uiso calc R 1 H
C18 0.02814(18) 0.72468(19) -0.02932(18) 0.0179(5) Uani d . 1 C
H18A -0.003 0.6827 -0.0738 0.021 Uiso calc R 1 H
H18B 0.1028 0.7644 -0.0856 0.021 Uiso calc R 1 H
C19 0.16790(18) 0.53838(19) 0.04634(19) 0.0188(5) Uani d . 1 C
H19A 0.2462 0.5728 -0.0087 0.023 Uiso calc R 1 H
H19B 0.1348 0.4976 0.0022 0.023 Uiso calc R 1 H
C20 0.20376(18) 0.44587(19) 0.16121(19) 0.0189(5) Uani d . 1 C
H20A 0.2806 0.3843 0.1402 0.023 Uiso calc R 1 H
H20B 0.2263 0.488 0.211 0.023 Uiso calc R 1 H
C21 -0.1733(2) 0.5116(2) 0.4661(2) 0.0276(5) Uani d . 1 C
C22 -0.1643(2) 0.5876(2) 0.3397(2) 0.0290(6) Uani d . 1 C
H22A -0.2285 0.5711 0.3048 0.043 Uiso calc R 1 H
H22B -0.076 0.5681 0.2922 0.043 Uiso calc R 1 H
H22C -0.1824 0.6753 0.3362 0.043 Uiso calc R 1 H
O1W -0.15280(18) 0.2267(2) 0.7753(2) 0.0473(5) Uani d D 1 O
H1W -0.131(6) 0.254(6) 0.823(5) 0.23(3) Uiso d D 1 H
H2W -0.149(5) 0.291(3) 0.714(4) 0.19(3) Uiso d D 1 H

loop_
_atom_site_aniso_label
_atom_site_aniso_U_11
_atom_site_aniso_U_22
_atom_site_aniso_U_33
_atom_site_aniso_U_12
_atom_site_aniso_U_13
_atom_site_aniso_U_23
O1 0.0326(9) 0.0262(10) 0.0224(9) -0.0106(7) -0.0046(7) 0.0015(7)
N1 0.0194(9) 0.0259(12) 0.0165(10) -0.0011(8) -0.0053(8) -0.0047(9)
C1 0.0203(11) 0.0152(12) 0.0122(11) -0.0019(8) -0.0031(8) -0.0045(9)
O2 0.0353(9) 0.0503(12) 0.0210(9) -0.0100(8) -0.0131(7) -0.0082(8)
N2 0.0176(9) 0.0263(12) 0.0195(10) -0.0015(8) -0.0049(7) -0.0056(9)
C2 0.0150(10) 0.0164(12) 0.0175(12) 0.0004(8) -0.0053(8) -0.0082(10)
O3 0.0290(8) 0.0231(10) 0.0380(10) 0.0035(7) -0.0150(7) -0.0004(8)
N3 0.0169(9) 0.0181(11) 0.0224(11) -0.0030(8) -0.0038(8) -0.0094(9)
C3 0.0152(10) 0.0167(12) 0.0192(12) -0.0049(8) -0.0010(8) -0.0075(10)
O4 0.0212(8) 0.0370(11) 0.0385(10) -0.0103(7) -0.0116(7) -0.0094(8)
N4 0.0173(9) 0.0212(11) 0.0285(11) -0.0002(8) -0.0057(8) -0.0083(9)
C4 0.0173(10) 0.0117(11) 0.0142(11) -0.0008(8) -0.0015(8) -0.0037(9)
O5 0.0129(7) 0.0199(9) 0.0187(8) -0.0047(6) -0.0044(6) -0.0006(7)
N5 0.0694(16) 0.0335(14) 0.0317(14) -0.0045(11) -0.0094(11) -0.0103(12)
C5 0.0142(10) 0.0163(12) 0.0158(11) -0.0010(8) -0.0042(8) -0.0065(9)
O6 0.0204(8) 0.0153(9) 0.0382(10) 0.0000(6) -0.0138(7) -0.0071(7)
C6 0.0151(10) 0.0156(12) 0.0169(11) -0.0046(8) -0.0006(8) -0.0057(10)
O7 0.0142(7) 0.0152(9) 0.0350(9) -0.0027(6) -0.0008(6) -0.0064(7)
C7 0.0147(10) 0.0168(12) 0.0208(12) -0.0063(8) -0.0015(8) -0.0023(10)
O8 0.0268(8) 0.0261(10) 0.0303(10) -0.0068(7) 0.0092(7) -0.0083(8)
C8 0.0160(10) 0.0175(13) 0.0250(13) -0.0031(8) -0.0032(9) -0.0044(10)
O9 0.0243(8) 0.0231(10) 0.0271(9) 0.0065(7) -0.0126(7) -0.0086(8)
C9 0.0165(10) 0.0182(13) 0.0344(14) -0.0036(9) -0.0093(9) -0.0050(11)
O10 0.0253(8) 0.0273(10) 0.0366(10) 0.0013(7) -0.0049(7) -0.0202(8)
C10 0.0122(10) 0.0193(13) 0.0363(14) -0.0046(9) -0.0030(9) -0.0040(11)
O11 0.0354(9) 0.0234(10) 0.0465(11) -0.0142(8) 0.0094(8) -0.0091(8)
C11 0.0195(10) 0.0150(12) 0.0171(11) -0.0036(9) -0.0055(8) -0.0018(10)
O12 0.0119(7) 0.0160(8) 0.0227(8) -0.0012(6) -0.0010(6) -0.0033(7)
C12 0.0126(10) 0.0183(12) 0.0178(12) -0.0034(8) -0.0020(8) -0.0027(9)
O13 0.0178(7) 0.0196(9) 0.0153(8) 0.0032(6) -0.0021(6) -0.0023(7)
C13 0.0142(10) 0.0190(13) 0.0140(11) 0.0014(8) -0.0056(8) -0.0055(10)
O14 0.0139(7) 0.0175(8) 0.0183(8) -0.0043(6) -0.0029(6) 0.0012(7)
C14 0.0173(10) 0.0153(12) 0.0153(11) -0.0017(8) -0.0070(8) -0.0049(9)
C15 0.0157(10) 0.0174(12) 0.0158(11) -0.0028(8) -0.0057(8) -0.0023(9)
C16 0.0139(10) 0.0201(13) 0.0140(11) 0.0002(8) -0.0050(8) -0.0049(9)
C17 0.0107(10) 0.0210(13) 0.0198(12) -0.0042(8) -0.0004(8) -0.0029(10)
C18 0.0187(10) 0.0172(12) 0.0137(11) -0.0019(8) -0.0042(8) 0.0005(9)
C19 0.0159(10) 0.0171(12) 0.0181(12) -0.0021(8) 0.0008(8) -0.0025(10)
C20 0.0125(10) 0.0144(12) 0.0240(12) -0.0035(8) 0.0000(8) -0.0007(10)
C21 0.0307(12) 0.0228(14) 0.0308(16) -0.0027(10) -0.0036(10) -0.0134(12)
C22 0.0309(12) 0.0253(14) 0.0271(14) -0.0036(10) -0.0018(10) -0.0073(11)
O1W 0.0468(11) 0.0504(14) 0.0398(12) -0.0001(9) -0.0073(9) -0.0144(11)

loop_
_atom_type_symbol
_atom_type_description
_atom_type_scat_dispersion_real
_atom_type_scat_dispersion_imag
_atom_type_scat_source
C C 0.0033 0.0016 'International Tables Vol C Tables 4.2.6.8 and 6.1.1.4'
H H 0 0 'International Tables Vol C Tables 4.2.6.8 and 6.1.1.4'
N N 0.0061 0.0033 'International Tables Vol C Tables 4.2.6.8 and 6.1.1.4'
O O 0.0106 0.006 'International Tables Vol C Tables 4.2.6.8 and 6.1.1.4'

loop_
_geom_angle_atom_site_label_1
_geom_angle_atom_site_label_2
_geom_angle_atom_site_label_3
_geom_angle
O1 N1 O2 123.82(18)
O1 N1 C1 117.59(16)
O2 N1 C1 118.57(17)
C6 C1 C2 120.21(19)
C6 C1 N1 116.85(17)
C2 C1 N1 122.74(17)
O3 N2 O4 124.61(17)
O3 N2 C2 118.28(17)
O4 N2 C2 117.10(18)
C3 C2 C1 120.24(17)
C3 C2 N2 118.30(17)
C1 C2 N2 121.23(18)
O9 N3 O8 124.85(17)
O9 N3 C13 118.77(17)
O8 N3 C13 116.35(18)
C2 C3 C4 120.34(17)
C2 C3 H3 119.8
C4 C3 H3 119.8
O11 N4 O10 123.91(19)
O11 N4 C14 117.85(17)
O10 N4 C14 118.22(17)
O14 C4 C3 125.32(17)
O14 C4 C5 115.48(16)
C3 C4 C5 119.20(18)
C5 O5 C7 116.27(15)
O5 C5 C6 124.44(16)
O5 C5 C4 115.56(17)
C6 C5 C4 120.00(17)
C9 O6 C8 111.66(15)
C5 C6 C1 120.01(17)
C5 C6 H6 120
C1 C6 H6 120
C11 O7 C10 116.24(15)
O5 C7 C8 108.16(16)
O5 C7 H7A 110.1
C8 C7 H7A 110.1
O5 C7 H7B 110.1
C8 C7 H7B 110.1
H7A C7 H7B 108.4
O6 C8 C7 109.27(17)
O6 C8 H8A 109.8
C7 C8 H8A 109.8
O6 C8 H8B 109.8
C7 C8 H8B 109.8
H8A C8 H8B 108.3
O6 C9 C10 108.58(17)
O6 C9 H9A 110
C10 C9 H9A 110
O6 C9 H9B 110
C10 C9 H9B 110
H9A C9 H9B 108.4
O7 C10 C9 107.83(16)
O7 C10 H10A 110.1
C9 C10 H10A 110.1
O7 C10 H10B 110.1
C9 C10 H10B 110.1
H10A C10 H10B 108.5
O7 C11 C12 124.44(17)
O7 C11 C16 116.03(17)
C12 C11 C16 119.53(19)
C16 O12 C17 116.53(16)
C13 C12 C11 120.08(18)
C13 C12 H12 120
C11 C12 H12 120
C19 O13 C18 111.52(15)
C12 C13 C14 120.75(18)
C12 C13 N3 116.22(16)
C14 C13 N3 122.91(18)
C4 O14 C20 118.39(14)
C13 C14 C15 119.93(19)
C13 C14 N4 122.27(17)
C15 C14 N4 117.48(17)
C16 C15 C14 120.24(18)
C16 C15 H15 119.9
C14 C15 H15 119.9
O12 C16 C15 125.20(17)
O12 C16 C11 115.43(18)
C15 C16 C11 119.37(17)
O12 C17 C18 108.51(16)
O12 C17 H17A 110
C18 C17 H17A 110
O12 C17 H17B 110
C18 C17 H17B 110
H17A C17 H17B 108.4
O13 C18 C17 109.43(16)
O13 C18 H18A 109.8
C17 C18 H18A 109.8
O13 C18 H18B 109.8
C17 C18 H18B 109.8
H18A C18 H18B 108.2
O13 C19 C20 109.41(16)
O13 C19 H19A 109.8
C20 C19 H19A 109.8
O13 C19 H19B 109.8
C20 C19 H19B 109.8
H19A C19 H19B 108.2
O14 C20 C19 107.88(15)
O14 C20 H20A 110.1
C19 C20 H20A 110.1
O14 C20 H20B 110.1
C19 C20 H20B 110.1
H20A C20 H20B 108.4
N5 C21 C22 179.5(3)
C21 C22 H22A 109.5
C21 C22 H22B 109.5
H22A C22 H22B 109.5
C21 C22 H22C 109.5
H22A C22 H22C 109.5
H22B C22 H22C 109.5
H1W O1W H2W 97(5)

loop_
_geom_bond_atom_site_label_1
_geom_bond_atom_site_label_2
_geom_bond_distance
O1 N1 1.226(2)
N1 O2 1.228(2)
N1 C1 1.451(3)
C1 C6 1.382(3)
C1 C2 1.389(3)
N2 O3 1.225(2)
N2 O4 1.226(2)
N2 C2 1.469(2)
C2 C3 1.377(3)
N3 O9 1.221(2)
N3 O8 1.230(2)
N3 C13 1.472(3)
C3 C4 1.385(3)
C3 H3 0.95
N4 O11 1.225(2)
N4 O10 1.227(2)
N4 C14 1.460(3)
C4 O14 1.349(2)
C4 C5 1.413(3)
O5 C5 1.355(2)
O5 C7 1.443(2)
N5 C21 1.143(3)
C5 C6 1.378(3)
O6 C9 1.421(2)
O6 C8 1.421(2)
C6 H6 0.95
O7 C11 1.349(2)
O7 C10 1.447(2)
C7 C8 1.490(3)
C7 H7A 0.99
C7 H7B 0.99
C8 H8A 0.99
C8 H8B 0.99
C9 C10 1.484(3)
C9 H9A 0.99
C9 H9B 0.99
C10 H10A 0.99
C10 H10B 0.99
C11 C12 1.386(3)
C11 C16 1.422(3)
O12 C16 1.353(2)
O12 C17 1.447(2)
C12 C13 1.376(3)
C12 H12 0.95
O13 C19 1.426(2)
O13 C18 1.431(2)
C13 C14 1.383(3)
O14 C20 1.443(2)
C14 C15 1.393(3)
C15 C16 1.378(3)
C15 H15 0.95
C17 C18 1.504(3)
C17 H17A 0.99
C17 H17B 0.99
C18 H18A 0.99
C18 H18B 0.99
C19 C20 1.493(3)
C19 H19A 0.99
C19 H19B 0.99
C20 H20A 0.99
C20 H20B 0.99
C21 C22 1.441(3)
C22 H22A 0.98
C22 H22B 0.98
C22 H22C 0.98
O1W H1W 0.839(10)
O1W H2W 0.841(10)

loop_
_geom_hbond_atom_site_label_D
_geom_hbond_atom_site_label_H
_geom_hbond_atom_site_label_A
_geom_hbond_site_symmetry_A
_geom_hbond_distance_DH
_geom_hbond_distance_HA
_geom_hbond_distance_DA
_geom_hbond_angle_DHA
_geom_hbond_publ_flag
O1W H1W O13 2_566 0.839(10) 2.314(17) 3.141(3) 169(7) yes
O1W H2W N5 . 0.841(10) 2.105(16) 2.932(3) 168(5) yes

loop_
_cod_related_entry_id
_cod_related_entry_database
_cod_related_entry_code
1 ChemSpider 21128884
